data_7113302
loop_
_publ_author_name
'Boltjes, Andr\'e'
'Liao, George P.'
'Zhao, Ting'
'Herdtweck, Eberhardt'
'D\"omling, Alexander'

_publ_section_title
;
 Ugi 4-CR Synthesis of \g- and \d-Lactams providing new access to diverse
 enzyme interactions, a PDB analysis.
;
_journal_issue 7
_journal_name_full MedChemComm
_journal_page_first 949
_journal_page_last 952
_journal_paper_doi 10.1039/C4MD00162A
_journal_volume 5
_journal_year 2014
_chemical_formula_moiety 'C12 H19 N5 O'
_chemical_formula_sum 'C12 H19 N5 O'
_chemical_formula_weight 249.32
_chemical_name_systematic ?
_space_group_IT_number 61
_symmetry_cell_setting orthorhombic
_symmetry_Int_Tables_number 61
_symmetry_space_group_name_Hall '-P 2ac 2ab'
_symmetry_space_group_name_H-M 'P b c a'
_atom_sites_solution_hydrogens difmap
_atom_sites_solution_primary direct
_atom_sites_solution_secondary difmap
_cell_angle_alpha 90
_cell_angle_beta 90
_cell_angle_gamma 90
_cell_formula_units_Z 8
_cell_length_a 9.9162(3)
_cell_length_b 11.9389(3)
_cell_length_c 21.5252(7)
_cell_measurement_reflns_used 9968
_cell_measurement_temperature 123(1)
_cell_measurement_theta_max 25.40
_cell_measurement_theta_min 2.79
_cell_volume 2548.34(13)
_computing_cell_refinement 'SAINT (Bruker, 2008b)'
_computing_data_collection 'APEX II Control Software (Bruker, 2008a)'
_computing_data_reduction 'SAINT (Bruker, 2008b)'
_computing_molecular_graphics 'PLATON (Spek, 2010)'
_computing_publication_material 'PLATON (Spek, 2010)'
_computing_structure_refinement 'SHELXL97 (Sheldrick, 1998)'
_computing_structure_solution 'SIR92 (Altomare, 1994)'
_diffrn_ambient_temperature 123(1)
_diffrn_detector ' CCD plate '
_diffrn_detector_area_resol_mean 16
_diffrn_measured_fraction_theta_full 0.999
_diffrn_measured_fraction_theta_max 0.999
_diffrn_measurement_device ' \k-geometry diffractometer '
_diffrn_measurement_device_type ' Bruker APEX-II CCD '
_diffrn_measurement_method ' phi- and omega-rotation '
_diffrn_radiation_monochromator graphite
_diffrn_radiation_source 'fine-focus sealed tube'
_diffrn_radiation_type 'Mo K\a'
_diffrn_radiation_wavelength 0.71073
_diffrn_reflns_av_R_equivalents 0.0279
_diffrn_reflns_av_sigmaI/netI 0.0145
_diffrn_reflns_limit_h_max 11
_diffrn_reflns_limit_h_min -11
_diffrn_reflns_limit_k_max 14
_diffrn_reflns_limit_k_min -14
_diffrn_reflns_limit_l_max 25
_diffrn_reflns_limit_l_min -25
_diffrn_reflns_number 31566
_diffrn_reflns_theta_full 25.40
_diffrn_reflns_theta_max 25.40
_diffrn_reflns_theta_min 2.79
_diffrn_standards_decay_% 0
_exptl_absorpt_coefficient_mu 0.088
_exptl_absorpt_correction_T_max 0.7452
_exptl_absorpt_correction_T_min 0.7060
_exptl_absorpt_correction_type multi-scan
_exptl_absorpt_process_details 'SADABS, Bruker, 2008b'
_exptl_crystal_colour colorless
_exptl_crystal_density_diffrn 1.300
_exptl_crystal_density_meas ?
_exptl_crystal_density_method none
_exptl_crystal_description fragment
_exptl_crystal_F_000 1072
_exptl_crystal_size_max 0.28
_exptl_crystal_size_mid 0.25
_exptl_crystal_size_min 0.25
_refine_diff_density_max 0.237
_refine_diff_density_min -0.235
_refine_diff_density_rms 0.042
_refine_ls_extinction_method none
_refine_ls_goodness_of_fit_ref 1.082
_refine_ls_hydrogen_treatment refall
_refine_ls_matrix_type full
_refine_ls_number_parameters 239
_refine_ls_number_reflns 2338
_refine_ls_number_restraints 0
_refine_ls_restrained_S_all 1.082
_refine_ls_R_factor_all 0.0407
_refine_ls_R_factor_gt 0.0359
_refine_ls_shift/su_max 0.000
_refine_ls_shift/su_mean 0.000
_refine_ls_structure_factor_coef Fsqd
_refine_ls_weighting_details 'w=1/[\s^2^(Fo^2^)+(0.0491P)^2^+1.2420P] where P=(Fo^2^+2Fc^2^)/3'
_refine_ls_weighting_scheme sigma
_refine_ls_wR_factor_gt 0.0959
_refine_ls_wR_factor_ref 0.0994
_reflns_number_gt 2085
_reflns_number_total 2338
_reflns_threshold_expression I>2\s(I)
_cod_data_source_file c4md00162a2.cif
_cod_data_source_block compound_6j
_cod_depositor_comments
;
The following automatic conversions were performed:

'_symmetry_cell_setting' value 'Orthorhombic' changed to
'orthorhombic' according to
/usr/data/users/saulius/crontab/automatic-downloads/rss-feeds/RSC/lib/dictionaries/cif_core.dic
dictionary named 'cif_core.dic' version 2.4.2 from 2011-04-26.

Automatic conversion script
Id: cif_fix_values 2281 2013-09-26 08:29:07Z andrius 

 Adding full bibliography for 7113299--7113302.cif.

 Adding full bibliography for 7113299--7113302.cif.

The following automatic conversions were performed:

'_exptl_crystal_density_meas' value 'none' was changed to '?' - the
value is perceived as not measured.

Automatic conversion script
Id: cif_fix_values 3008 2015-01-20 13:52:24Z robertas 
;
_cod_database_code 7113302

loop_
_symmetry_equiv_pos_site_id
_symmetry_equiv_pos_as_xyz
1 x,y,z
2 1/2-x,-y,1/2+z
3 1/2+x,1/2-y,-z
4 -x,1/2+y,1/2-z
5 -x,-y,-z
6 1/2+x,y,1/2-z
7 1/2-x,1/2+y,z
8 x,1/2-y,1/2+z

loop_
_atom_site_aniso_label
_atom_site_aniso_U_11
_atom_site_aniso_U_22
_atom_site_aniso_U_33
_atom_site_aniso_U_23
_atom_site_aniso_U_13
_atom_site_aniso_U_12
O1 0.0192(5) 0.0233(5) 0.0306(6) -0.0063(4) -0.0015(4) 0.0046(4)
N1 0.0177(6) 0.0185(6) 0.0186(6) -0.0009(5) -0.0016(5) -0.0018(4)
N2 0.0237(6) 0.0213(6) 0.0259(7) -0.0018(5) -0.0035(5) -0.0029(5)
N3 0.0216(6) 0.0206(6) 0.0278(7) 0.0008(5) -0.0030(5) -0.0017(5)
N4 0.0191(6) 0.0214(6) 0.0242(7) 0.0017(5) -0.0003(5) -0.0017(5)
N5 0.0173(6) 0.0198(6) 0.0182(6) -0.0005(5) -0.0019(5) 0.0028(4)
C1 0.0142(6) 0.0173(6) 0.0191(7) 0.0019(5) -0.0004(5) 0.0023(5)
C2 0.0167(7) 0.0159(6) 0.0194(7) 0.0006(5) 0.0020(5) 0.0005(5)
C3 0.0166(7) 0.0169(6) 0.0221(7) -0.0001(5) 0.0028(5) -0.0022(5)
C4 0.0214(7) 0.0220(7) 0.0202(8) -0.0032(6) 0.0011(6) 0.0000(6)
C5 0.0214(7) 0.0240(7) 0.0211(8) -0.0005(6) -0.0036(6) 0.0004(6)
C6 0.0188(7) 0.0211(7) 0.0215(7) 0.0011(6) -0.0014(6) 0.0013(6)
C7 0.0202(7) 0.0264(7) 0.0167(7) -0.0003(6) 0.0010(6) -0.0039(6)
C8 0.0288(8) 0.0338(8) 0.0260(8) 0.0066(7) 0.0085(7) 0.0131(7)
C9 0.0375(9) 0.0396(9) 0.0259(9) 0.0111(7) 0.0091(7) 0.0134(8)
C10 0.0283(9) 0.0484(10) 0.0203(8) 0.0060(7) 0.0050(7) 0.0109(8)
C11 0.0251(8) 0.0557(11) 0.0279(9) 0.0112(8) 0.0076(7) 0.0151(8)
C12 0.0266(8) 0.0403(9) 0.0283(9) 0.0087(7) 0.0053(7) 0.0144(7)

loop_
_atom_site_label
_atom_site_type_symbol
_atom_site_thermal_displace_type
_atom_site_fract_x
_atom_site_fract_y
_atom_site_fract_z
_atom_site_occupancy
_atom_site_U_iso_or_equiv
O1 O Uani 0.46598(10) -0.07421(8) -0.07050(5) 1.000 0.0244(3)
N1 N Uani 0.24950(11) 0.27811(9) 0.06371(5) 1.000 0.0183(3)
N2 N Uani 0.31435(12) 0.37495(10) 0.07704(6) 1.000 0.0236(4)
N3 N Uani 0.37981(12) 0.40287(10) 0.02732(6) 1.000 0.0233(4)
N4 N Uani 0.36039(12) 0.32654(10) -0.01869(6) 1.000 0.0216(4)
N5 N Uani 0.34533(12) 0.06695(9) -0.02940(6) 1.000 0.0184(3)
C1 C Uani 0.27901(13) 0.24969(11) 0.00507(6) 1.000 0.0169(4)
C2 C Uani 0.23165(14) 0.14571(11) -0.02761(6) 1.000 0.0173(4)
C3 C Uani 0.36970(13) -0.00790(11) -0.07419(7) 1.000 0.0185(4)
C4 C Uani 0.28234(14) -0.00683(12) -0.13146(7) 1.000 0.0212(4)
C5 C Uani 0.15181(15) 0.05977(12) -0.12534(7) 1.000 0.0222(4)
C6 C Uani 0.18069(15) 0.17049(11) -0.09283(7) 1.000 0.0205(4)
C7 C Uani 0.17259(14) 0.21870(12) 0.11227(7) 1.000 0.0211(4)
C8 C Uani 0.26846(17) 0.15827(14) 0.15589(8) 1.000 0.0295(5)
C9 C Uani 0.18955(19) 0.09689(15) 0.20643(8) 1.000 0.0343(5)
C10 C Uani 0.09689(17) 0.17624(15) 0.24165(8) 1.000 0.0323(5)
C11 C Uani 0.00264(17) 0.23619(17) 0.19692(8) 1.000 0.0362(5)
C12 C Uani 0.08116(17) 0.29905(15) 0.14684(8) 1.000 0.0317(5)
H5 H Uiso 0.3978(18) 0.0660(13) 0.0022(8) 1.000 0.023(4)
H21 H Uiso 0.1596(16) 0.1125(13) -0.0038(7) 1.000 0.017(4)
H41 H Uiso 0.2647(16) -0.0852(14) -0.1417(7) 1.000 0.025(4)
H42 H Uiso 0.3381(16) 0.0274(13) -0.1648(8) 1.000 0.025(4)
H51 H Uiso 0.0859(17) 0.0166(13) -0.1005(7) 1.000 0.025(4)
H52 H Uiso 0.1124(16) 0.0727(13) -0.1680(8) 1.000 0.025(4)
H61 H Uiso 0.2487(16) 0.2147(13) -0.1163(7) 1.000 0.018(4)
H62 H Uiso 0.0982(17) 0.2153(13) -0.0899(7) 1.000 0.025(4)
H71 H Uiso 0.1169(17) 0.1629(13) 0.0898(8) 1.000 0.025(4)
H81 H Uiso 0.3267(19) 0.2175(16) 0.1751(9) 1.000 0.038(5)
H82 H Uiso 0.325(2) 0.1092(16) 0.1325(9) 1.000 0.040(5)
H91 H Uiso 0.253(2) 0.0592(16) 0.2355(9) 1.000 0.049(6)
H92 H Uiso 0.136(2) 0.0345(18) 0.1874(10) 1.000 0.052(6)
H101 H Uiso 0.152(2) 0.2336(17) 0.2651(9) 1.000 0.047(6)
H102 H Uiso 0.0456(19) 0.1320(15) 0.2727(8) 1.000 0.037(5)
H111 H Uiso -0.061(2) 0.1762(19) 0.1756(11) 1.000 0.065(7)
H112 H Uiso -0.054(2) 0.2906(16) 0.2194(9) 1.000 0.050(6)
H121 H Uiso 0.1374(17) 0.3572(14) 0.1646(8) 1.000 0.027(4)
H122 H Uiso 0.020(2) 0.3331(16) 0.1163(9) 1.000 0.047(5)

loop_
_atom_type_symbol
_atom_type_description
_atom_type_scat_dispersion_real
_atom_type_scat_dispersion_imag
_atom_type_scat_source
O O 0.0106 0.0060 'International Tables Vol C Tables 4.2.6.8 and 6.1.1.4'
N N 0.0061 0.0033 'International Tables Vol C Tables 4.2.6.8 and 6.1.1.4'
H H 0.0000 0.0000 'International Tables Vol C Tables 4.2.6.8 and 6.1.1.4'
C C 0.0033 0.0016 'International Tables Vol C Tables 4.2.6.8 and 6.1.1.4'

loop_
_geom_angle_atom_site_label_1
_geom_angle_atom_site_label_2
_geom_angle_atom_site_label_3
_geom_angle
_geom_angle_publ_flag
N2 N1 C1 108.20(11) yes
N2 N1 C7 120.39(11) yes
C1 N1 C7 131.20(11) yes
N1 N2 N3 106.42(11) yes
N2 N3 N4 111.00(11) yes
N3 N4 C1 105.62(12) yes
C2 N5 C3 125.86(12) yes
C3 N5 H5 117.0(11) no
C2 N5 H5 117.0(11) no
N1 C1 C2 125.62(12) yes
N1 C1 N4 108.75(12) yes
N4 C1 C2 125.60(12) yes
N5 C2 C6 110.82(11) yes
N5 C2 C1 107.55(11) yes
C1 C2 C6 112.05(11) no
N5 C3 C4 118.72(12) yes
O1 C3 C4 119.96(13) yes
O1 C3 N5 121.24(13) yes
C3 C4 C5 114.95(12) no
C4 C5 C6 109.43(12) no
C2 C6 C5 108.53(11) no
N1 C7 C8 110.05(12) yes
C8 C7 C12 111.82(13) no
N1 C7 C12 110.66(12) yes
C7 C8 C9 110.34(14) no
C8 C9 C10 111.43(14) no
C9 C10 C11 110.40(14) no
C10 C11 C12 111.40(14) no
C7 C12 C11 109.92(14) no
N5 C2 H21 108.6(9) no
C1 C2 H21 108.8(9) no
C6 C2 H21 108.9(9) no
C3 C4 H41 106.2(9) no
C3 C4 H42 105.9(10) no
C5 C4 H41 111.5(9) no
C5 C4 H42 108.7(9) no
H41 C4 H42 109.3(13) no
C4 C5 H51 109.6(10) no
C4 C5 H52 109.3(9) no
C6 C5 H51 109.2(9) no
C6 C5 H52 111.0(9) no
H51 C5 H52 108.4(13) no
C2 C6 H61 110.3(9) no
C2 C6 H62 108.9(9) no
C5 C6 H61 110.8(9) no
C5 C6 H62 110.3(9) no
H61 C6 H62 108.0(13) no
N1 C7 H71 105.4(10) no
C8 C7 H71 109.3(10) no
C12 C7 H71 109.4(10) no
C7 C8 H81 106.3(11) no
C7 C8 H82 109.5(12) no
C9 C8 H81 109.9(11) no
C9 C8 H82 112.5(12) no
H81 C8 H82 108.2(16) no
C8 C9 H91 109.9(11) no
C8 C9 H92 109.7(12) no
C10 C9 H91 110.5(11) no
C10 C9 H92 110.3(12) no
H91 C9 H92 104.8(17) no
C9 C10 H101 110.1(11) no
C9 C10 H102 108.3(11) no
C11 C10 H101 109.2(11) no
C11 C10 H102 111.2(11) no
H101 C10 H102 107.5(15) no
C10 C11 H111 108.8(12) no
C10 C11 H112 110.5(11) no
C12 C11 H111 109.3(13) no
C12 C11 H112 108.3(11) no
H111 C11 H112 108.6(16) no
C7 C12 H121 107.6(10) no
C7 C12 H122 107.6(11) no
C11 C12 H121 111.5(10) no
C11 C12 H122 111.2(12) no
H121 C12 H122 108.8(15) no

loop_
_geom_bond_atom_site_label_1
_geom_bond_atom_site_label_2
_geom_bond_distance
_geom_bond_publ_flag
O1 C3 1.2428(16) yes
N1 N2 1.3537(16) yes
N1 C1 1.3394(17) yes
N1 C7 1.4756(18) yes
N2 N3 1.2953(18) yes
N3 N4 1.3596(18) yes
N4 C1 1.3246(18) yes
N5 C2 1.4685(18) yes
N5 C3 1.3366(19) yes
N5 H5 0.857(18) no
C1 C2 1.5022(19) no
C2 C6 1.521(2) no
C3 C4 1.507(2) no
C4 C5 1.525(2) no
C5 C6 1.523(2) no
C7 C12 1.515(2) no
C7 C8 1.519(2) no
C8 C9 1.527(2) no
C9 C10 1.522(3) no
C10 C11 1.521(2) no
C11 C12 1.527(2) no
C2 H21 0.965(16) no
C4 H41 0.977(17) no
C4 H42 0.994(17) no
C5 H51 0.989(16) no
C5 H52 1.010(17) no
C6 H61 0.994(16) no
C6 H62 0.979(17) no
C7 H71 0.991(16) no
C8 H81 1.002(19) no
C8 H82 0.955(19) no
C9 H91 1.00(2) no
C9 H92 1.00(2) no
C10 H101 1.01(2) no
C10 H102 0.992(18) no
C11 H111 1.06(2) no
C11 H112 0.99(2) no
C12 H121 0.969(17) no
C12 H122 0.98(2) no
